data_7028005
loop_
_publ_author_name
'McKinney, James D.'
'Chen, Hongli'
'Hamor, Thomas A.'
'Paxton, Keith'
'Jones, Christopher J.'

_publ_section_title
;
 Transition metal complexes containing the
 1,2-dicarba-closo-dodecaborane-1,2-dithiolate ligand: crystal structures
 of [4-MeC5H4NMe]2[Pd(S2C2B10H10)I2],
 [NEt3H][Mo(\h5-C5H5)(NO)(S2C2B10H10)I],
 [NBu4][Re(&#xE006;O)(S2C2B10H10)2] and
 [4-MeC5H4NMe]2[{Mo(&#xE006;O)(\m-O)(S2C2B10H10)}2]
;
_journal_issue 13
_journal_name_full 'Journal of the Chemical Society, Dalton Transactions'
_journal_page_first 2163
_journal_paper_doi 10.1039/a802446d
_journal_year 1998
_chemical_formula_sum 'C16 H30 B10 I2 N2 Pd S2'
_chemical_formula_weight 782.84
_chemical_name_systematic
; 
 ? 
;
_space_group_IT_number 55
_symmetry_space_group_name_Hall '-P 2 2ab'
_symmetry_space_group_name_H-M 'P b a m'
_atom_sites_solution_hydrogens geom
_atom_sites_solution_primary direct
_atom_sites_solution_secondary difmap
_audit_creation_method SHELXL
_cell_angle_alpha 90.00
_cell_angle_beta 90.00
_cell_angle_gamma 90.00
_cell_formula_units_Z 4
_cell_length_a 18.706(5)
_cell_length_b 20.764(5)
_cell_length_c 7.505(2)
_cell_measurement_reflns_used 13515
_cell_measurement_temperature 293(2)
_cell_measurement_theta_max 25.2
_cell_measurement_theta_min 1.5
_cell_volume 2915.0(13)
_computing_structure_refinement 'SHELXL-93 (Sheldrick, 1993)'
_computing_structure_solution texsan
_diffrn_ambient_temperature 293(2)
_diffrn_measurement_device 'area detector diffractometer'
_diffrn_radiation_monochromator graphite
_diffrn_radiation_source 'rotating anode'
_diffrn_radiation_type MoKa
_diffrn_radiation_wavelength 0.7107
_diffrn_reflns_av_R_equivalents 0.1040
_diffrn_reflns_av_sigmaI/netI 0.0516
_diffrn_reflns_limit_h_max 22
_diffrn_reflns_limit_h_min -22
_diffrn_reflns_limit_k_max 24
_diffrn_reflns_limit_k_min -24
_diffrn_reflns_limit_l_max 8
_diffrn_reflns_limit_l_min -8
_diffrn_reflns_number 13515
_diffrn_reflns_theta_max 25.19
_diffrn_reflns_theta_min 1.47
_exptl_absorpt_coefficient_mu 2.908
_exptl_crystal_density_diffrn 1.784
_exptl_crystal_F_000 1496
_exptl_crystal_size_max 0.4
_exptl_crystal_size_mid 0.35
_exptl_crystal_size_min 0.25
_refine_diff_density_max 0.491
_refine_diff_density_min -0.793
_refine_diff_density_rms 0.084
_refine_ls_extinction_method none
_refine_ls_goodness_of_fit_all 1.116
_refine_ls_goodness_of_fit_obs 1.113
_refine_ls_hydrogen_treatment riding
_refine_ls_matrix_type full
_refine_ls_number_parameters 175
_refine_ls_number_reflns 2531
_refine_ls_number_restraints 0
_refine_ls_restrained_S_all 1.116
_refine_ls_restrained_S_obs 1.113
_refine_ls_R_factor_all 0.0580
_refine_ls_R_factor_obs 0.0415
_refine_ls_shift/esd_max 0.001
_refine_ls_shift/esd_mean 0.000
_refine_ls_structure_factor_coef Fsqd
_refine_ls_weighting_details 'w=1/[s^2^(Fo^2^)+( 0.0502P)^2^+0.8233P] where P=(Fo^2^+2Fc^2^)/3'
_refine_ls_weighting_scheme calc
_refine_ls_wR_factor_all 0.1148
_refine_ls_wR_factor_obs 0.1070
_reflns_number_observed 2222
_reflns_number_total 2531
_reflns_observed_criterion >2sigma(I)
_cod_data_source_file D802446sup1.cif
_cod_data_source_block mckin3bnn1
_cod_depositor_comments
;
The following automatic conversions were performed:

'_refine_ls_weighting_scheme' value 'calc w=1/[s^2^(Fo^2^)+(
0.0502P)^2^+0.8233P] where P=(Fo^2^+2Fc^2^)/3' was changed to 'calc'.
New tag '_refine_ls_weighting_details' was created. The value of the
new tag was set to 'w=1/[s^2^(Fo^2^)+( 0.0502P)^2^+0.8233P] where
P=(Fo^2^+2Fc^2^)/3'.

Automatic conversion script
Id: cif_fix_values 3143 2015-03-26 13:38:13Z robertas 
;
_cod_original_sg_symbol_H-M Pbam
_cod_database_code 7028005

loop_
_symmetry_equiv_pos_as_xyz
'x, y, z'
'-x, -y, z'
'x+1/2, -y+1/2, -z'
'-x+1/2, y+1/2, -z'
'-x, -y, -z'
'x, y, -z'
'-x-1/2, y-1/2, z'
'x-1/2, -y-1/2, z'

loop_
_atom_site_aniso_label
_atom_site_aniso_U_11
_atom_site_aniso_U_22
_atom_site_aniso_U_33
_atom_site_aniso_U_23
_atom_site_aniso_U_13
_atom_site_aniso_U_12
Pd1 0.0580(4) 0.0524(3) 0.0565(4) 0.000 0.000 -0.0026(3)
I1 0.0696(4) 0.0750(4) 0.1217(6) 0.000 0.000 0.0146(3)
I2 0.1103(5) 0.0548(3) 0.1039(5) 0.000 0.000 -0.0128(3)
S1 0.0535(11) 0.0624(12) 0.0816(15) 0.000 0.000 -0.0131(9)
S2 0.0447(9) 0.0565(11) 0.0879(15) 0.000 0.000 -0.0027(8)
C1 0.047(4) 0.066(5) 0.076(5) 0.000 0.000 -0.006(4)
C2 0.037(3) 0.053(4) 0.079(5) 0.000 0.000 0.001(3)
B3 0.062(4) 0.059(4) 0.090(5) -0.009(4) -0.006(4) -0.007(3)
B4 0.067(4) 0.090(5) 0.089(6) -0.015(4) 0.006(4) 0.016(4)
B5 0.047(3) 0.088(5) 0.097(5) -0.004(4) 0.013(4) 0.005(3)
B6 0.056(3) 0.069(4) 0.071(4) -0.008(3) 0.002(3) 0.000(3)
B7 0.069(6) 0.068(6) 0.098(8) 0.000 0.000 0.010(5)
B8 0.055(5) 0.095(8) 0.108(9) 0.000 0.000 0.016(5)
N11' 0.075(5) 0.078(5) 0.068(5) 0.000 0.000 -0.007(4)
C12 0.098(5) 0.127(6) 0.063(4) 0.007(4) -0.002(4) 0.017(4)
C13 0.102(5) 0.107(5) 0.062(4) 0.000(4) 0.011(4) 0.017(4)
N14' 0.075(5) 0.059(4) 0.055(4) 0.000 0.000 -0.004(4)
C15 0.101(8) 0.132(10) 0.095(9) 0.000 0.000 0.033(7)
C16 0.095(7) 0.126(9) 0.086(7) 0.000 0.000 0.024(6)
N17 0.070(5) 0.090(5) 0.089(6) 0.000 0.000 -0.008(4)
C18 0.130(6) 0.103(6) 0.063(4) 0.003(4) -0.002(4) 0.008(5)
C19 0.118(6) 0.105(6) 0.074(5) -0.004(4) 0.021(4) 0.002(4)
C20 0.046(4) 0.091(6) 0.076(6) 0.000 0.000 -0.018(4)
C21 0.109(8) 0.091(7) 0.106(9) 0.000 0.000 0.000(6)
C22 0.090(7) 0.090(7) 0.115(9) 0.000 0.000 -0.005(6)

loop_
_atom_site_label
_atom_site_type_symbol
_atom_site_fract_x
_atom_site_fract_y
_atom_site_fract_z
_atom_site_U_iso_or_equiv
_atom_site_thermal_displace_type
_atom_site_occupancy
_atom_site_calc_flag
_atom_site_refinement_flags
Pd1 Pd 0.55003(3) 0.24758(3) 0.0000 0.0556(2) Uani 1 d S
I1 I 0.41240(3) 0.27225(3) 0.0000 0.0887(3) Uani 1 d S
I2 I 0.59023(4) 0.36961(3) 0.0000 0.0897(3) Uani 1 d S
S1 S 0.66890(11) 0.22607(10) 0.0000 0.0658(5) Uani 1 d S
S2 S 0.51808(9) 0.14234(9) 0.0000 0.0630(5) Uani 1 d S
C1 C 0.6744(4) 0.1409(4) 0.0000 0.063(2) Uani 1 d S
C2 C 0.6010(3) 0.0979(3) 0.0000 0.056(2) Uani 1 d S
B3 B 0.6108(4) 0.0289(3) -0.1160(10) 0.070(2) Uani 1 d .
H3 H 0.5675(4) 0.0058(3) -0.1919(10) 0.084 Uiso 1 calc R
B4 B 0.7000(4) 0.0286(4) -0.1898(12) 0.082(2) Uani 1 d .
H4 H 0.7162(4) 0.0044(4) -0.3138(12) 0.098 Uiso 1 calc R
B5 B 0.7406(3) 0.1019(4) -0.1181(11) 0.077(2) Uani 1 d .
H5 H 0.7828(3) 0.1264(4) -0.1945(11) 0.093 Uiso 1 calc R
B6 B 0.6507(3) 0.1006(3) -0.1919(9) 0.065(2) Uani 1 d .
H6 H 0.6343(3) 0.1245(3) -0.3163(9) 0.079 Uiso 1 calc R
B7 B 0.6751(5) -0.0165(5) 0.0000 0.078(3) Uani 1 d S
H7 H 0.6752(5) -0.0695(5) 0.0000 0.094 Uiso 1 calc SR
B8 B 0.7558(6) 0.0304(6) 0.0000 0.086(3) Uani 1 d S
H8 H 0.8089(6) 0.0077(6) 0.0000 0.103 Uiso 1 calc SR
N11' C 0.2626(4) 0.1996(4) 0.5000 0.074(2) Uani 1.08 d SP
C12 C 0.2962(4) 0.1820(4) 0.3465(10) 0.096(2) Uani 1 d .
H12 H 0.2754(4) 0.1924(4) 0.2377(10) 0.115 Uiso 1 calc R
C13 C 0.3588(4) 0.1500(3) 0.3482(9) 0.090(2) Uani 1 d .
H13 H 0.3801(4) 0.1389(3) 0.2406(9) 0.108 Uiso 1 calc R
N14' C 0.3907(4) 0.1340(3) 0.5000 0.063(2) Uani 1.08 d SP
C15 C 0.1937(6) 0.2355(6) 0.5000 0.110(4) Uani 1 d S
H15A H 0.2042 0.2791 0.5000 0.164 Uiso 1 d S
H15B H 0.1620 0.2157 0.6200 0.164 Uiso 1 d .
C16 C 0.4609(6) 0.1011(6) 0.5000 0.102(3) Uani 1 d S
H16A H 0.4535 0.0552 0.5000 0.154 Uiso 1 d S
H16B H 0.4879 0.1143 0.6021 0.154 Uiso 1 d .
N17 N 0.4512(4) 0.3772(4) -0.5000 0.083(2) Uani 1 d S
C18 C 0.4362(4) 0.4062(4) -0.3475(10) 0.099(2) Uani 1 d .
H18 H 0.4458(4) 0.3855(4) -0.2402(10) 0.119 Uiso 1 calc R
C19 C 0.4069(4) 0.4658(4) -0.3468(11) 0.099(2) Uani 1 d .
H19 H 0.3976(4) 0.4856(4) -0.2380(11) 0.119 Uiso 1 calc R
C20 C 0.3907(4) 0.4978(5) -0.5000 0.071(2) Uani 1 d S
C21 C 0.4835(6) 0.3114(5) -0.5000 0.102(3) Uani 1 d S
H21A H 0.4461 0.2806 -0.5000 0.153 Uiso 1 d S
H21B H 0.5124 0.3070 -0.3954 0.153 Uiso 1 d .
C22 C 0.3562(6) 0.5618(5) -0.5000 0.098(3) Uani 1 d S
H22A H 0.3053 0.5584 -0.5000 0.147 Uiso 1 d S
H22B H 0.3722 0.5868 -0.6023 0.147 Uiso 1 d .

loop_
_atom_type_symbol
_atom_type_description
_atom_type_scat_dispersion_real
_atom_type_scat_dispersion_imag
_atom_type_scat_source
C C 0.0033 0.0016 'International Tables Vol C Tables 4.2.6.8 and 6.1.1.4'
H H 0.0000 0.0000 'International Tables Vol C Tables 4.2.6.8 and 6.1.1.4'
N N 0.0061 0.0033 'International Tables Vol C Tables 4.2.6.8 and 6.1.1.4'
B B 0.0013 0.0007 'International Tables Vol C Tables 4.2.6.8 and 6.1.1.4'
S S 0.1246 0.1234 'International Tables Vol C Tables 4.2.6.8 and 6.1.1.4'
I I -0.4742 1.8119 'International Tables Vol C Tables 4.2.6.8 and 6.1.1.4'
Pd Pd -0.9988 1.0072 'International Tables Vol C Tables 4.2.6.8 and 6.1.1.4'

loop_
_geom_angle_atom_site_label_1
_geom_angle_atom_site_label_2
_geom_angle_atom_site_label_3
_geom_angle
_geom_angle_site_symmetry_1
_geom_angle_site_symmetry_3
S2 Pd1 S1 93.95(7) . .
S2 Pd1 I1 85.95(5) . .
S1 Pd1 I1 179.90(4) . .
S2 Pd1 I2 178.77(5) . .
S1 Pd1 I2 84.82(6) . .
I1 Pd1 I2 95.28(3) . .
C1 S1 Pd1 104.7(3) . .
C2 S2 Pd1 105.4(2) . .
C2 C1 B6 61.3(3) . .
C2 C1 B6 61.3(3) . 6
B6 C1 B6 113.4(6) . 6
C2 C1 B5 110.3(5) . .
B6 C1 B5 61.8(4) . .
B6 C1 B5 112.7(5) 6 .
C2 C1 B5 110.3(5) . 6
B6 C1 B5 112.7(5) . 6
B6 C1 B5 61.8(4) 6 6
B5 C1 B5 61.8(6) . 6
C2 C1 S1 119.7(5) . .
B6 C1 S1 118.0(3) . .
B6 C1 S1 118.0(3) 6 .
B5 C1 S1 120.7(4) . .
B5 C1 S1 120.7(4) 6 .
C1 C2 B3 111.8(5) . 6
C1 C2 B3 111.8(5) . .
B3 C2 B3 62.1(6) 6 .
C1 C2 B6 61.8(3) . .
B3 C2 B6 113.7(5) 6 .
B3 C2 B6 62.3(4) . .
C1 C2 B6 61.8(3) . 6
B3 C2 B6 62.3(4) 6 6
B3 C2 B6 113.7(5) . 6
B6 C2 B6 114.2(6) . 6
C1 C2 S2 116.2(5) . .
B3 C2 S2 121.8(4) 6 .
B3 C2 S2 121.9(4) . .
B6 C2 S2 116.7(3) . .
B6 C2 S2 116.7(3) 6 .
C2 B3 B3 58.9(3) . 6
C2 B3 B4 105.6(5) . .
B3 B3 B4 108.4(4) 6 .
C2 B3 B7 105.9(5) . .
B3 B3 B7 60.4(3) 6 .
B4 B3 B7 60.3(4) . .
C2 B3 B6 59.6(3) . .
B3 B3 B6 108.9(3) 6 .
B4 B3 B6 59.9(4) . .
B7 B3 B6 108.8(5) . .
B6 B4 B3 60.1(3) . .
B6 B4 B7 108.7(6) . .
B3 B4 B7 59.9(5) . .
B6 B4 B8 107.4(6) . .
B3 B4 B8 107.8(6) . .
B7 B4 B8 61.1(5) . .
B6 B4 B5 60.0(4) . .
B3 B4 B5 107.8(5) . .
B7 B4 B5 108.7(6) . .
B8 B4 B5 59.2(5) . .
C1 B5 B8 104.7(5) . .
C1 B5 B6 59.0(3) . .
B8 B5 B6 107.4(6) . .
C1 B5 B5 59.1(3) . 6
B8 B5 B5 59.6(3) . 6
B6 B5 B5 108.2(4) . 6
C1 B5 B4 104.5(5) . .
B8 B5 B4 59.9(5) . .
B6 B5 B4 59.3(4) . .
B5 B5 B4 107.6(4) 6 .
C2 B6 C1 56.9(4) . .
C2 B6 B4 104.4(5) . .
C1 B6 B4 105.7(5) . .
C2 B6 B3 58.0(4) . .
C1 B6 B3 104.4(5) . .
B4 B6 B3 60.0(4) . .
C2 B6 B5 104.6(5) . .
C1 B6 B5 59.2(4) . .
B4 B6 B5 60.7(4) . .
B3 B6 B5 108.3(5) . .
B3 B7 B3 59.3(6) . 6
B3 B7 B4 107.2(6) . 6
B3 B7 B4 59.8(4) 6 6
B3 B7 B4 59.8(4) . .
B3 B7 B4 107.2(6) 6 .
B4 B7 B4 107.4(8) 6 .
B3 B7 B8 106.5(6) . .
B3 B7 B8 106.5(6) 6 .
B4 B7 B8 59.4(4) 6 .
B4 B7 B8 59.4(4) . .
B5 B8 B5 60.8(7) 6 .
B5 B8 B4 109.3(7) 6 .
B5 B8 B4 60.9(4) . .
B5 B8 B4 60.9(4) 6 6
B5 B8 B4 109.3(7) . 6
B4 B8 B4 107.6(8) . 6
B5 B8 B7 108.9(6) 6 .
B5 B8 B7 108.9(6) . .
B4 B8 B7 59.5(4) . .
B4 B8 B7 59.5(4) 6 .
C12 N11' C12 115.5(9) . 6_556
C12 N11' C15 122.3(4) . .
C12 N11' C15 122.3(4) 6_556 .
C13 C12 N11' 121.7(7) . .
N14' C13 C12 121.5(7) . .
C13 N14' C13 118.1(9) 6_556 .
C13 N14' C16 121.0(4) 6_556 .
C13 N14' C16 121.0(4) . .
C18 N17 C18 119.7(10) . 6_554
C18 N17 C21 120.1(5) . .
C18 N17 C21 120.1(5) 6_554 .
N17 C18 C19 120.4(8) . .
C18 C19 C20 122.2(8) . .
C19 C20 C19 115.1(10) . 6_554
C19 C20 C22 122.4(5) . .
C19 C20 C22 122.4(5) 6_554 .

loop_
_geom_bond_atom_site_label_1
_geom_bond_atom_site_label_2
_geom_bond_distance
_geom_bond_site_symmetry_2
Pd1 S2 2.265(2) .
Pd1 S1 2.268(2) .
Pd1 I1 2.6249(11) .
Pd1 I2 2.6431(10) .
S1 C1 1.772(8) .
S2 C2 1.804(7) .
C1 C2 1.638(10) .
C1 B6 1.723(8) .
C1 B6 1.723(8) 6
C1 B5 1.725(9) .
C1 B5 1.725(9) 6
C2 B3 1.687(9) 6
C2 B3 1.687(9) .
C2 B6 1.716(8) .
C2 B6 1.716(8) 6
B3 B3 1.74(2) 6
B3 B4 1.759(9) .
B3 B7 1.760(11) .
B3 B6 1.761(9) .
B4 B6 1.758(9) .
B4 B7 1.767(11) .
B4 B8 1.766(10) .
B4 B5 1.783(11) .
B5 B8 1.752(13) .
B5 B6 1.771(9) .
B5 B5 1.77(2) 6
B7 B3 1.760(11) 6
B7 B4 1.767(11) 6
B7 B8 1.80(2) .
B8 B5 1.752(13) 6
B8 B4 1.766(10) 6
N11' C12 1.362(8) .
N11' C12 1.362(8) 6_556
N11' C15 1.489(13) .
C12 C13 1.345(9) .
C13 N14' 1.329(8) .
N14' C13 1.329(8) 6_556
N14' C16 1.480(12) .
N17 C18 1.324(8) .
N17 C18 1.324(8) 6_554
N17 C21 1.493(13) .
C18 C19 1.353(10) .
C19 C20 1.363(9) .
C20 C19 1.363(9) 6_554
C20 C22 1.477(14) .

loop_
_geom_torsion_atom_site_label_1
_geom_torsion_atom_site_label_2
_geom_torsion_atom_site_label_3
_geom_torsion_atom_site_label_4
_geom_torsion
_geom_torsion_site_symmetry_1
_geom_torsion_site_symmetry_4
S2 Pd1 S1 C1 0.0 . .
I1 Pd1 S1 C1 0.0(747) . .
I2 Pd1 S1 C1 180.0 . .
S1 Pd1 S2 C2 0.0 . .
I1 Pd1 S2 C2 180.0 . .
I2 Pd1 S2 C2 0.0 . .
Pd1 S1 C1 C2 0.0 . .
Pd1 S1 C1 B6 71.2(4) . .
Pd1 S1 C1 B6 -71.2(4) . 6
Pd1 S1 C1 B5 143.3(4) . .
Pd1 S1 C1 B5 -143.3(4) . 6
B6 C1 C2 B3 106.1(5) . 6
B6 C1 C2 B3 -38.5(4) 6 6
B5 C1 C2 B3 67.0(4) . 6
B5 C1 C2 B3 0.6(5) 6 6
S1 C1 C2 B3 -146.2(3) . 6
B6 C1 C2 B3 38.5(4) . .
B6 C1 C2 B3 -106.1(5) 6 .
B5 C1 C2 B3 -0.6(5) . .
B5 C1 C2 B3 -67.0(4) 6 .
S1 C1 C2 B3 146.2(3) . .
B6 C1 C2 B6 0.0 . .
B6 C1 C2 B6 -144.6(7) 6 .
B5 C1 C2 B6 -39.1(4) . .
B5 C1 C2 B6 -105.5(5) 6 .
S1 C1 C2 B6 107.7(3) . .
B6 C1 C2 B6 144.6(7) . 6
B6 C1 C2 B6 0.0 6 6
B5 C1 C2 B6 105.5(5) . 6
B5 C1 C2 B6 39.1(4) 6 6
S1 C1 C2 B6 -107.7(3) . 6
B6 C1 C2 S2 -107.7(3) . .
B6 C1 C2 S2 107.7(3) 6 .
B5 C1 C2 S2 -146.8(4) . .
B5 C1 C2 S2 146.8(4) 6 .
S1 C1 C2 S2 0.0 . .
Pd1 S2 C2 C1 0.0 . .
Pd1 S2 C2 B3 142.6(4) . 6
Pd1 S2 C2 B3 -142.6(4) . .
Pd1 S2 C2 B6 -70.0(4) . .
Pd1 S2 C2 B6 70.0(4) . 6
C1 C2 B3 B3 104.0(4) . 6
B3 C2 B3 B3 0.0 6 6
B6 C2 B3 B3 142.3(4) . 6
B6 C2 B3 B3 36.3(3) 6 6
S2 C2 B3 B3 -112.0(4) . 6
C1 C2 B3 B4 1.6(6) . .
B3 C2 B3 B4 -102.3(5) 6 .
B6 C2 B3 B4 39.9(5) . .
B6 C2 B3 B4 -66.0(6) 6 .
S2 C2 B3 B4 145.7(4) . .
C1 C2 B3 B7 64.5(5) . .
B3 C2 B3 B7 -39.4(5) 6 .
B6 C2 B3 B7 102.8(5) . .
B6 C2 B3 B7 -3.1(6) 6 .
S2 C2 B3 B7 -151.4(4) . .
C1 C2 B3 B6 -38.3(4) . .
B3 C2 B3 B6 -142.3(4) 6 .
B6 C2 B3 B6 0.0 . .
B6 C2 B3 B6 -106.0(6) 6 .
S2 C2 B3 B6 105.8(4) . .
C2 B3 B4 B6 -39.8(4) . .
B3 B3 B4 B6 -101.6(4) 6 .
B7 B3 B4 B6 -139.5(6) . .
B6 B3 B4 B6 0.0 . .
C2 B3 B4 B7 99.7(6) . .
B3 B3 B4 B7 37.9(4) 6 .
B7 B3 B4 B7 0.0 . .
B6 B3 B4 B7 139.5(6) . .
C2 B3 B4 B8 60.5(7) . .
B3 B3 B4 B8 -1.4(6) 6 .
B7 B3 B4 B8 -39.3(6) . .
B6 B3 B4 B8 100.3(7) . .
C2 B3 B4 B5 -2.0(7) . .
B3 B3 B4 B5 -63.8(6) 6 .
B7 B3 B4 B5 -101.7(6) . .
B6 B3 B4 B5 37.8(5) . .
C2 C1 B5 B8 -62.8(6) . .
B6 C1 B5 B8 -101.8(6) . .
B6 C1 B5 B8 3.6(7) 6 .
B5 C1 B5 B8 39.9(6) 6 .
S1 C1 B5 B8 150.7(4) . .
C2 C1 B5 B6 38.9(4) . .
B6 C1 B5 B6 0.0 . .
B6 C1 B5 B6 105.3(6) 6 .
B5 C1 B5 B6 141.7(4) 6 .
S1 C1 B5 B6 -107.5(4) . .
C2 C1 B5 B5 -102.8(4) . 6
B6 C1 B5 B5 -141.7(4) . 6
B6 C1 B5 B5 -36.3(3) 6 6
B5 C1 B5 B5 0.0 6 6
S1 C1 B5 B5 110.8(4) . 6
C2 C1 B5 B4 -0.7(6) . .
B6 C1 B5 B4 -39.6(5) . .
B6 C1 B5 B4 65.7(6) 6 .
B5 C1 B5 B4 102.1(5) 6 .
S1 C1 B5 B4 -147.1(4) . .
B6 B4 B5 C1 39.5(4) . .
B3 B4 B5 C1 1.7(7) . .
B7 B4 B5 C1 -61.7(6) . .
B8 B4 B5 C1 -98.9(6) . .
B6 B4 B5 B8 138.4(6) . .
B3 B4 B5 B8 100.5(6) . .
B7 B4 B5 B8 37.1(5) . .
B8 B4 B5 B8 0.0 . .
B6 B4 B5 B6 0.0 . .
B3 B4 B5 B6 -37.8(5) . .
B7 B4 B5 B6 -101.2(6) . .
B8 B4 B5 B6 -138.4(6) . .
B6 B4 B5 B5 101.2(4) . 6
B3 B4 B5 B5 63.3(5) . 6
B7 B4 B5 B5 -0.1(5) . 6
B8 B4 B5 B5 -37.2(4) . 6
C1 C2 B6 C1 0.0 . .
B3 C2 B6 C1 -103.0(5) 6 .
B3 C2 B6 C1 -139.2(5) . .
B6 C2 B6 C1 -34.0(6) 6 .
S2 C2 B6 C1 107.0(6) . .
C1 C2 B6 B4 99.5(5) . .
B3 C2 B6 B4 -3.5(6) 6 .
B3 C2 B6 B4 -39.7(4) . .
B6 C2 B6 B4 65.5(7) 6 .
S2 C2 B6 B4 -153.5(5) . .
C1 C2 B6 B3 139.2(5) . .
B3 C2 B6 B3 36.2(5) 6 .
B3 C2 B6 B3 0.0 . .
B6 C2 B6 B3 105.2(6) 6 .
S2 C2 B6 B3 -113.8(5) . .
C1 C2 B6 B5 36.6(5) . .
B3 C2 B6 B5 -66.4(6) 6 .
B3 C2 B6 B5 -102.7(5) . .
B6 C2 B6 B5 2.5(8) 6 .
S2 C2 B6 B5 143.5(4) . .
C2 C1 B6 C2 0.0 . .
B6 C1 B6 C2 33.6(6) 6 .
B5 C1 B6 C2 137.8(5) . .
B5 C1 B6 C2 101.5(5) 6 .
S1 C1 B6 C2 -110.4(6) . .
C2 C1 B6 B4 -97.2(5) . .
B6 C1 B6 B4 -63.6(7) 6 .
B5 C1 B6 B4 40.6(5) . .
B5 C1 B6 B4 4.3(6) 6 .
S1 C1 B6 B4 152.4(5) . .
C2 C1 B6 B3 -34.9(5) . .
B6 C1 B6 B3 -1.2(8) 6 .
B5 C1 B6 B3 102.9(5) . .
B5 C1 B6 B3 66.6(6) 6 .
S1 C1 B6 B3 -145.3(4) . .
C2 C1 B6 B5 -137.8(5) . .
B6 C1 B6 B5 -104.2(6) 6 .
B5 C1 B6 B5 0.0 . .
B5 C1 B6 B5 -36.3(5) 6 .
S1 C1 B6 B5 111.8(5) . .
B3 B4 B6 C2 38.8(5) . .
B7 B4 B6 C2 2.4(7) . .
B8 B4 B6 C2 -62.2(6) . .
B5 B4 B6 C2 -98.9(5) . .
B3 B4 B6 C1 97.8(5) . .
B7 B4 B6 C1 61.5(6) . .
B8 B4 B6 C1 -3.1(7) . .
B5 B4 B6 C1 -39.8(5) . .
B3 B4 B6 B3 0.0 . .
B7 B4 B6 B3 -36.4(5) . .
B8 B4 B6 B3 -100.9(7) . .
B5 B4 B6 B3 -137.7(6) . .
B3 B4 B6 B5 137.7(6) . .
B7 B4 B6 B5 101.3(6) . .
B8 B4 B6 B5 36.7(5) . .
B5 B4 B6 B5 0.0 . .
C2 B3 B6 C2 0.0 . .
B3 B3 B6 C2 -33.6(3) 6 .
B4 B3 B6 C2 -134.4(5) . .
B7 B3 B6 C2 -97.8(5) . .
C2 B3 B6 C1 34.4(4) . .
B3 B3 B6 C1 0.7(5) 6 .
B4 B3 B6 C1 -100.0(6) . .
B7 B3 B6 C1 -63.5(6) . .
C2 B3 B6 B4 134.4(5) . .
B3 B3 B6 B4 100.7(4) 6 .
B4 B3 B6 B4 0.0 . .
B7 B3 B6 B4 36.6(5) . .
C2 B3 B6 B5 96.2(5) . .
B3 B3 B6 B5 62.5(4) 6 .
B4 B3 B6 B5 -38.2(5) . .
B7 B3 B6 B5 -1.7(6) . .
C1 B5 B6 C2 -35.5(4) . .
B8 B5 B6 C2 61.5(6) . .
B5 B5 B6 C2 -1.5(5) 6 .
B4 B5 B6 C2 98.6(6) . .
C1 B5 B6 C1 0.0 . .
B8 B5 B6 C1 97.0(5) . .
B5 B5 B6 C1 34.1(3) 6 .
B4 B5 B6 C1 134.1(6) . .
C1 B5 B6 B4 -134.1(6) . .
B8 B5 B6 B4 -37.0(5) . .
B5 B5 B6 B4 -100.0(4) 6 .
B4 B5 B6 B4 0.0 . .
C1 B5 B6 B3 -96.2(5) . .
B8 B5 B6 B3 0.9(7) . .
B5 B5 B6 B3 -62.1(4) 6 .
B4 B5 B6 B3 37.9(5) . .
C2 B3 B7 B3 38.8(5) . 6
B3 B3 B7 B3 0.0 6 6
B4 B3 B7 B3 137.9(5) . 6
B6 B3 B7 B3 101.5(4) . 6
C2 B3 B7 B4 1.4(7) . 6
B3 B3 B7 B4 -37.3(4) 6 6
B4 B3 B7 B4 100.6(8) . 6
B6 B3 B7 B4 64.2(7) . 6
C2 B3 B7 B4 -99.1(5) . .
B3 B3 B7 B4 -137.9(5) 6 .
B4 B3 B7 B4 0.0 . .
B6 B3 B7 B4 -36.4(5) . .
C2 B3 B7 B8 -61.0(5) . .
B3 B3 B7 B8 -99.7(4) 6 .
B4 B3 B7 B8 38.2(4) . .
B6 B3 B7 B8 1.8(6) . .
B6 B4 B7 B3 36.5(5) . .
B3 B4 B7 B3 0.0 . .
B8 B4 B7 B3 136.5(6) . .
B5 B4 B7 B3 100.2(5) . .
B6 B4 B7 B3 -0.6(7) . 6
B3 B4 B7 B3 -37.1(5) . 6
B8 B4 B7 B3 99.4(7) . 6
B5 B4 B7 B3 63.1(7) . 6
B6 B4 B7 B4 -63.6(8) . 6
B3 B4 B7 B4 -100.1(6) . 6
B8 B4 B7 B4 36.4(6) . 6
B5 B4 B7 B4 0.1(8) . 6
B6 B4 B7 B8 -100.1(7) . .
B3 B4 B7 B8 -136.5(6) . .
B8 B4 B7 B8 0.0 . .
B5 B4 B7 B8 -36.3(6) . .
C1 B5 B8 B5 -39.7(6) . 6
B6 B5 B8 B5 -101.3(5) . 6
B5 B5 B8 B5 0.0 6 6
B4 B5 B8 B5 -138.1(5) . 6
C1 B5 B8 B4 98.4(5) . .
B6 B5 B8 B4 36.8(5) . .
B5 B5 B8 B4 138.1(5) 6 .
B4 B5 B8 B4 0.0 . .
C1 B5 B8 B4 -1.4(8) . 6
B6 B5 B8 B4 -63.1(7) . 6
B5 B5 B8 B4 38.2(4) 6 6
B4 B5 B8 B4 -99.9(8) . 6
C1 B5 B8 B7 61.9(6) . .
B6 B5 B8 B7 0.2(6) . .
B5 B5 B8 B7 101.6(4) 6 .
B4 B5 B8 B7 -36.5(5) . .
B6 B4 B8 B5 1.1(8) . 6
B3 B4 B8 B5 -62.4(8) . 6
B7 B4 B8 B5 -101.1(7) . 6
B5 B4 B8 B5 38.1(6) . 6
B6 B4 B8 B5 -37.1(5) . .
B3 B4 B8 B5 -100.5(6) . .
B7 B4 B8 B5 -139.2(6) . .
B5 B4 B8 B5 0.0 . .
B6 B4 B8 B4 65.6(9) . 6
B3 B4 B8 B4 2.2(10) . 6
B7 B4 B8 B4 -36.5(7) . 6
B5 B4 B8 B4 102.7(8) . 6
B6 B4 B8 B7 102.1(6) . .
B3 B4 B8 B7 38.7(6) . .
B7 B4 B8 B7 0.0 . .
B5 B4 B8 B7 139.2(6) . .
B3 B7 B8 B5 63.4(5) . 6
B3 B7 B8 B5 1.3(6) 6 6
B4 B7 B8 B5 -37.1(5) 6 6
B4 B7 B8 B5 101.7(6) . 6
B3 B7 B8 B5 -1.2(6) . .
B3 B7 B8 B5 -63.4(5) 6 .
B4 B7 B8 B5 -101.7(6) 6 .
B4 B7 B8 B5 37.1(5) . .
B3 B7 B8 B4 -38.4(5) . .
B3 B7 B8 B4 -100.5(6) 6 .
B4 B7 B8 B4 -138.9(8) 6 .
B4 B7 B8 B4 0.0 . .
B3 B7 B8 B4 100.5(6) . 6
B3 B7 B8 B4 38.4(5) 6 6
B4 B7 B8 B4 0.0 6 6
B4 B7 B8 B4 138.9(8) . 6
C12 N11' C12 C13 -0.7(15) 6_556 .
C15 N11' C12 C13 179.5(9) . .
N11' C12 C13 N14' 0.1(13) . .
C12 C13 N14' C13 0.6(14) . 6_556
C12 C13 N14' C16 -177.6(9) . .
C18 N17 C18 C19 -1.4(15) 6_554 .
C21 N17 C18 C19 -179.9(8) . .
N17 C18 C19 C20 1.1(13) . .
C18 C19 C20 C19 -0.8(14) . 6_554
C18 C19 C20 C22 177.6(8) . .
